data_4032635
loop_
_publ_author_name
'Kolanji, Kubandiran'
'Ravat, Prince'
'Bogomyakov, Artem S.'
'Ovcharenko, Victor I.'
'Schollmeyer, Dieter'
'Baumgarten, Martin'

_publ_section_title
;
 Mixed Phenyl and Thiophene Oligomers for Bridging Nitronyl Nitroxides.
;
_journal_name_full 'The Journal of organic chemistry'
_journal_paper_doi 10.1021/acs.joc.7b00435
_journal_year 2017
_chemical_formula_moiety 'C28 H32 N4 O4 S2'
_chemical_formula_sum 'C28 H32 N4 O4 S2'
_chemical_formula_weight 552.69
_space_group_crystal_system monoclinic
_space_group_IT_number 14
_space_group_name_Hall '-P 2ybc'
_space_group_name_H-M_alt 'P 1 21/c 1'
_symmetry_space_group_name_Hall '-P 2ybc'
_symmetry_space_group_name_H-M 'P 1 21/c 1'
_atom_sites_solution_hydrogens geom
_audit_creation_method SHELXL-2014/7
_cell_angle_alpha 90
_cell_angle_beta 104.497(7)
_cell_angle_gamma 90
_cell_formula_units_Z 2
_cell_length_a 10.9341(19)
_cell_length_b 11.8693(18)
_cell_length_c 11.054(2)
_cell_measurement_reflns_used 381
_cell_measurement_temperature 296(2)
_cell_measurement_theta_max 18.5146
_cell_measurement_theta_min 2.5625
_cell_volume 1388.9(4)
_computing_cell_refinement 'APEX II Suite'
_computing_data_collection 'APEX II Suite'
_computing_data_reduction 'APEX II Suite'
_computing_structure_refinement 'SHELXL-2014/7 (Sheldrick, 2014)'
_computing_structure_solution SHELXT-20014
_diffrn_ambient_temperature 296(2)
_diffrn_measured_fraction_theta_full 1.000
_diffrn_measured_fraction_theta_max 0.999
_diffrn_measurement_device_type 'SMART APEX II'
_diffrn_measurement_method '\w scan'
_diffrn_radiation_type MoK\a
_diffrn_radiation_wavelength 0.71073
_diffrn_reflns_av_R_equivalents 0.0992
_diffrn_reflns_av_unetI/netI 0.1501
_diffrn_reflns_Laue_measured_fraction_full 1.000
_diffrn_reflns_Laue_measured_fraction_max 0.999
_diffrn_reflns_limit_h_max 14
_diffrn_reflns_limit_h_min -9
_diffrn_reflns_limit_k_max 9
_diffrn_reflns_limit_k_min -15
_diffrn_reflns_limit_l_max 12
_diffrn_reflns_limit_l_min -14
_diffrn_reflns_number 6910
_diffrn_reflns_point_group_measured_fraction_full 1.000
_diffrn_reflns_point_group_measured_fraction_max 0.999
_diffrn_reflns_theta_full 25.242
_diffrn_reflns_theta_max 27.914
_diffrn_reflns_theta_min 1.924
_diffrn_source 'sealed tube'
_exptl_absorpt_coefficient_mu 0.232
_exptl_absorpt_correction_type none
_exptl_crystal_colour green
_exptl_crystal_density_diffrn 1.322
_exptl_crystal_description needle
_exptl_crystal_F_000 584
_exptl_crystal_size_max 0.290
_exptl_crystal_size_mid 0.040
_exptl_crystal_size_min 0.040
_refine_diff_density_max 0.255
_refine_diff_density_min -0.231
_refine_diff_density_rms 0.059
_refine_ls_extinction_method none
_refine_ls_goodness_of_fit_ref 1.140
_refine_ls_hydrogen_treatment constr
_refine_ls_matrix_type full
_refine_ls_number_parameters 176
_refine_ls_number_reflns 3331
_refine_ls_number_restraints 0
_refine_ls_restrained_S_all 1.140
_refine_ls_R_factor_all 0.2103
_refine_ls_R_factor_gt 0.0776
_refine_ls_shift/su_max 0.000
_refine_ls_shift/su_mean 0.000
_refine_ls_structure_factor_coef Fsqd
_refine_ls_weighting_details 'w=1/[\s^2^(Fo^2^)+(0.0055P)^2^] where P=(Fo^2^+2Fc^2^)/3'
_refine_ls_weighting_scheme calc
_refine_ls_wR_factor_gt 0.0888
_refine_ls_wR_factor_ref 0.1100
_reflns_Friedel_coverage 0.000
_reflns_number_gt 1253
_reflns_number_total 3331
_reflns_threshold_expression 'I > 2\s(I)'
_cod_data_source_file jo7b00435_si_002.cif
_cod_data_source_block tpt-nn
_cod_database_code 4032635
_shelx_shelxl_version_number 2014/7
_shelx_space_group_comment
;
The symmetry employed for this shelxl refinement is uniquely defined
by the following loop, which should always be used as a source of
symmetry information in preference to the above space-group names.
They are only intended as comments.
;
_shelx_estimated_absorpt_t_min 0.936
_shelx_estimated_absorpt_t_max 0.991

loop_
_space_group_symop_operation_xyz
'x, y, z'
'-x, y+1/2, -z+1/2'
'-x, -y, -z'
'x, -y-1/2, z-1/2'

loop_
_atom_site_label
_atom_site_type_symbol
_atom_site_fract_x
_atom_site_fract_y
_atom_site_fract_z
_atom_site_U_iso_or_equiv
_atom_site_adp_type
_atom_site_occupancy
_atom_site_site_symmetry_order
_atom_site_calc_flag
_atom_site_refinement_flags_posn
_atom_site_refinement_flags_adp
C1 C 0.5432(4) 0.5215(3) 0.3952(4) 0.0539(13) Uani 1 1 d . .
H1 H 0.5721 0.5347 0.3241 0.065 Uiso 1 1 calc R U
C2 C 0.5455(4) 0.6079(3) 0.4801(4) 0.0484(12) Uani 1 1 d . .
C3 C 0.5019(4) 0.5853(3) 0.5850(4) 0.0552(13) Uani 1 1 d . .
H3 H 0.5027 0.6421 0.6431 0.066 Uiso 1 1 calc R U
C4 C 0.5931(3) 0.7219(3) 0.4619(4) 0.0488(12) Uani 1 1 d . .
C5 C 0.5625(4) 0.8195(3) 0.5110(4) 0.0685(16) Uani 1 1 d . .
H5 H 0.5074 0.8241 0.5627 0.082 Uiso 1 1 calc R U
C6 C 0.6238(4) 0.9134(3) 0.4743(4) 0.0692(17) Uani 1 1 d . .
H6 H 0.6123 0.9868 0.4990 0.083 Uiso 1 1 calc R U
C7 C 0.7008(4) 0.8870(3) 0.4002(4) 0.0474(12) Uani 1 1 d . .
S9 S 0.70142(11) 0.74303(8) 0.37481(12) 0.0549(4) Uani 1 1 d . .
C10 C 0.7724(4) 0.9633(3) 0.3476(4) 0.0484(13) Uani 1 1 d . .
N11 N 0.7619(3) 1.0778(2) 0.3458(4) 0.0674(13) Uani 1 1 d . .
C12 C 0.8592(4) 1.1376(3) 0.2943(4) 0.0518(13) Uani 1 1 d . .
C13 C 0.9122(4) 1.0367(3) 0.2316(4) 0.0530(13) Uani 1 1 d . .
N14 N 0.8607(3) 0.9363(2) 0.2874(3) 0.0533(11) Uani 1 1 d . .
O15 O 0.6872(3) 1.1351(2) 0.3940(4) 0.1185(17) Uani 1 1 d . .
C16 C 0.7941(4) 1.2296(3) 0.2078(4) 0.0888(18) Uani 1 1 d . .
H16A H 0.7362 1.1966 0.1368 0.133 Uiso 1 1 calc R U
H16B H 0.8560 1.2732 0.1802 0.133 Uiso 1 1 calc R U
H16C H 0.7486 1.2776 0.2512 0.133 Uiso 1 1 calc R U
C17 C 0.9539(4) 1.1860(3) 0.4056(4) 0.0879(19) Uani 1 1 d . .
H17A H 0.9111 1.2328 0.4527 0.132 Uiso 1 1 calc R U
H17B H 1.0149 1.2302 0.3772 0.132 Uiso 1 1 calc R U
H17C H 0.9961 1.1258 0.4575 0.132 Uiso 1 1 calc R U
C18 C 0.8585(5) 1.0285(3) 0.0933(4) 0.102(2) Uani 1 1 d . .
H18A H 0.8709 0.9537 0.0658 0.153 Uiso 1 1 calc R U
H18B H 0.9004 1.0816 0.0518 0.153 Uiso 1 1 calc R U
H18C H 0.7698 1.0452 0.0736 0.153 Uiso 1 1 calc R U
C19 C 1.0562(4) 1.0293(3) 0.2620(5) 0.098(2) Uani 1 1 d . .
H19A H 1.0805 0.9667 0.2181 0.147 Uiso 1 1 calc R U
H19B H 1.0890 1.0187 0.3503 0.147 Uiso 1 1 calc R U
H19C H 1.0897 1.0977 0.2368 0.147 Uiso 1 1 calc R U
O20 O 0.8918(3) 0.83639(19) 0.2701(3) 0.0797(12) Uani 1 1 d . .

loop_
_atom_site_aniso_label
_atom_site_aniso_U_11
_atom_site_aniso_U_22
_atom_site_aniso_U_33
_atom_site_aniso_U_23
_atom_site_aniso_U_13
_atom_site_aniso_U_12
C1 0.059(3) 0.050(2) 0.058(4) 0.012(2) 0.023(3) -0.006(2)
C2 0.043(3) 0.038(2) 0.065(4) 0.009(2) 0.015(3) -0.002(2)
C3 0.066(3) 0.039(2) 0.064(4) 0.002(2) 0.023(3) -0.007(2)
C4 0.044(3) 0.040(2) 0.068(3) 0.009(2) 0.026(3) -0.0057(19)
C5 0.075(4) 0.045(2) 0.107(5) 0.010(3) 0.062(4) -0.001(2)
C6 0.077(4) 0.043(3) 0.106(5) 0.005(3) 0.059(4) 0.000(2)
C7 0.046(3) 0.037(2) 0.066(4) 0.005(2) 0.025(3) -0.0060(19)
S9 0.0598(8) 0.0409(5) 0.0720(9) 0.0026(6) 0.0315(7) -0.0037(6)
C10 0.049(3) 0.039(2) 0.063(4) -0.003(2) 0.023(3) 0.001(2)
N11 0.077(3) 0.042(2) 0.103(4) -0.002(2) 0.060(3) -0.0044(19)
C12 0.056(3) 0.040(2) 0.069(4) 0.000(2) 0.032(3) -0.008(2)
C13 0.060(3) 0.042(2) 0.064(4) 0.007(2) 0.030(3) -0.007(2)
N14 0.064(3) 0.0353(18) 0.070(3) 0.0009(19) 0.034(3) -0.0028(17)
O15 0.133(3) 0.0447(17) 0.228(5) -0.003(2) 0.140(4) 0.0041(18)
C16 0.096(4) 0.056(3) 0.120(5) 0.036(3) 0.037(4) 0.009(3)
C17 0.119(5) 0.084(3) 0.071(4) -0.028(3) 0.042(4) -0.056(3)
C18 0.175(7) 0.084(3) 0.061(4) -0.004(3) 0.055(5) -0.022(4)
C19 0.072(4) 0.065(3) 0.174(7) 0.000(4) 0.065(5) -0.008(3)
O20 0.104(3) 0.0402(16) 0.120(3) -0.0068(17) 0.073(3) -0.0003(16)

loop_
_atom_type_symbol
_atom_type_description
_atom_type_scat_dispersion_real
_atom_type_scat_dispersion_imag
_atom_type_scat_source
C C 0.0033 0.0016 'International Tables Vol C Tables 4.2.6.8 and 6.1.1.4'
H H 0.0000 0.0000 'International Tables Vol C Tables 4.2.6.8 and 6.1.1.4'
N N 0.0061 0.0033 'International Tables Vol C Tables 4.2.6.8 and 6.1.1.4'
O O 0.0106 0.0060 'International Tables Vol C Tables 4.2.6.8 and 6.1.1.4'
S S 0.1246 0.1234 'International Tables Vol C Tables 4.2.6.8 and 6.1.1.4'

loop_
_geom_angle_atom_site_label_1
_geom_angle_atom_site_label_2
_geom_angle_atom_site_label_3
_geom_angle
_geom_angle_site_symmetry_1
_geom_angle_site_symmetry_3
C2 C1 C3 120.8(4) . 3_666
C2 C1 H1 119.6 . .
C3 C1 H1 119.6 3_666 .
C3 C2 C1 118.1(3) . .
C3 C2 C4 119.8(4) . .
C1 C2 C4 122.1(4) . .
C2 C3 C1 121.1(4) . 3_666
C2 C3 H3 119.5 . .
C1 C3 H3 119.5 3_666 .
C5 C4 C2 126.6(3) . .
C5 C4 S9 111.9(3) . .
C2 C4 S9 121.6(3) . .
C4 C5 C6 112.2(3) . .
C4 C5 H5 123.9 . .
C6 C5 H5 123.9 . .
C7 C6 C5 113.8(3) . .
C7 C6 H6 123.1 . .
C5 C6 H6 123.1 . .
C6 C7 C10 126.4(3) . .
C6 C7 S9 110.8(3) . .
C10 C7 S9 122.8(3) . .
C4 S9 C7 91.28(16) . .
N14 C10 N11 107.4(3) . .
N14 C10 C7 126.2(3) . .
N11 C10 C7 126.3(3) . .
O15 N11 C10 125.8(3) . .
O15 N11 C12 119.6(3) . .
C10 N11 C12 114.3(3) . .
N11 C12 C16 108.4(3) . .
N11 C12 C17 106.1(3) . .
C16 C12 C17 111.1(3) . .
N11 C12 C13 100.5(3) . .
C16 C12 C13 116.1(4) . .
C17 C12 C13 113.4(4) . .
C18 C13 N14 105.9(4) . .
C18 C13 C19 109.9(4) . .
N14 C13 C19 109.4(4) . .
C18 C13 C12 114.1(4) . .
N14 C13 C12 101.8(3) . .
C19 C13 C12 115.0(4) . .
O20 N14 C10 123.7(3) . .
O20 N14 C13 122.5(3) . .
C10 N14 C13 113.6(3) . .
C12 C16 H16A 109.5 . .
C12 C16 H16B 109.5 . .
H16A C16 H16B 109.5 . .
C12 C16 H16C 109.5 . .
H16A C16 H16C 109.5 . .
H16B C16 H16C 109.5 . .
C12 C17 H17A 109.5 . .
C12 C17 H17B 109.5 . .
H17A C17 H17B 109.5 . .
C12 C17 H17C 109.5 . .
H17A C17 H17C 109.5 . .
H17B C17 H17C 109.5 . .
C13 C18 H18A 109.5 . .
C13 C18 H18B 109.5 . .
H18A C18 H18B 109.5 . .
C13 C18 H18C 109.5 . .
H18A C18 H18C 109.5 . .
H18B C18 H18C 109.5 . .
C13 C19 H19A 109.5 . .
C13 C19 H19B 109.5 . .
H19A C19 H19B 109.5 . .
C13 C19 H19C 109.5 . .
H19A C19 H19C 109.5 . .
H19B C19 H19C 109.5 . .

loop_
_geom_bond_atom_site_label_1
_geom_bond_atom_site_label_2
_geom_bond_distance
_geom_bond_site_symmetry_2
C1 C2 1.387(5) .
C1 C3 1.397(4) 3_666
C1 H1 0.9300 .
C2 C3 1.386(5) .
C2 C4 1.481(4) .
C3 C1 1.397(4) 3_666
C3 H3 0.9300 .
C4 C5 1.357(4) .
C4 S9 1.721(3) .
C5 C6 1.412(4) .
C5 H5 0.9300 .
C6 C7 1.351(4) .
C6 H6 0.9300 .
C7 C10 1.413(5) .
C7 S9 1.732(3) .
C10 N14 1.342(4) .
C10 N11 1.363(4) .
N11 O15 1.277(3) .
N11 C12 1.504(4) .
C12 C16 1.507(5) .
C12 C17 1.509(6) .
C12 C13 1.566(5) .
C13 C18 1.497(6) .
C13 N14 1.515(4) .
C13 C19 1.529(6) .
N14 O20 1.261(3) .
C16 H16A 0.9600 .
C16 H16B 0.9600 .
C16 H16C 0.9600 .
C17 H17A 0.9600 .
C17 H17B 0.9600 .
C17 H17C 0.9600 .
C18 H18A 0.9600 .
C18 H18B 0.9600 .
C18 H18C 0.9600 .
C19 H19A 0.9600 .
C19 H19B 0.9600 .
C19 H19C 0.9600 .

loop_
_geom_torsion_atom_site_label_1
_geom_torsion_atom_site_label_2
_geom_torsion_atom_site_label_3
_geom_torsion_atom_site_label_4
_geom_torsion
_geom_torsion_site_symmetry_1
_geom_torsion_site_symmetry_4
C3 C1 C2 C3 0.0(7) 3_666 .
C3 C1 C2 C4 179.8(4) 3_666 .
C1 C2 C3 C1 0.0(7) . 3_666
C4 C2 C3 C1 -179.8(4) . 3_666
C3 C2 C4 C5 -24.2(7) . .
C1 C2 C4 C5 156.0(5) . .
C3 C2 C4 S9 154.1(3) . .
C1 C2 C4 S9 -25.7(6) . .
C2 C4 C5 C6 -179.5(4) . .
S9 C4 C5 C6 2.1(6) . .
C4 C5 C6 C7 -0.8(7) . .
C5 C6 C7 C10 178.8(4) . .
C5 C6 C7 S9 -0.8(6) . .
C5 C4 S9 C7 -2.1(4) . .
C2 C4 S9 C7 179.3(4) . .
C6 C7 S9 C4 1.7(4) . .
C10 C7 S9 C4 -178.0(4) . .
C6 C7 C10 N14 170.9(5) . .
S9 C7 C10 N14 -9.5(7) . .
C6 C7 C10 N11 -11.0(8) . .
S9 C7 C10 N11 168.6(4) . .
N14 C10 N11 O15 -180.0(4) . .
C7 C10 N11 O15 1.6(8) . .
N14 C10 N11 C12 -7.2(5) . .
C7 C10 N11 C12 174.4(4) . .
O15 N11 C12 C16 -50.4(6) . .
C10 N11 C12 C16 136.3(4) . .
O15 N11 C12 C17 69.0(5) . .
C10 N11 C12 C17 -104.2(4) . .
O15 N11 C12 C13 -172.7(4) . .
C10 N11 C12 C13 14.1(5) . .
N11 C12 C13 C18 99.5(4) . .
C16 C12 C13 C18 -17.2(5) . .
C17 C12 C13 C18 -147.7(4) . .
N11 C12 C13 N14 -14.1(4) . .
C16 C12 C13 N14 -130.8(4) . .
C17 C12 C13 N14 98.7(4) . .
N11 C12 C13 C19 -132.3(4) . .
C16 C12 C13 C19 111.1(5) . .
C17 C12 C13 C19 -19.5(5) . .
N11 C10 N14 O20 -178.6(4) . .
C7 C10 N14 O20 -0.2(7) . .
N11 C10 N14 C13 -3.7(5) . .
C7 C10 N14 C13 174.7(4) . .
C18 C13 N14 O20 67.4(5) . .
C19 C13 N14 O20 -51.0(6) . .
C12 C13 N14 O20 -173.0(4) . .
C18 C13 N14 C10 -107.5(4) . .
C19 C13 N14 C10 134.1(4) . .
C12 C13 N14 C10 12.0(5) . .
